data_7020468
loop_
_publ_author_name
'Ujam, Oguejiofo T.'
'Devoy, Sarah M.'
'Henderson, William'
'Nicholson, Brian K.'
'Hor, T. S. Andy'

_publ_section_title
;
 A novel structural rearrangement reaction of dialkylated derivatives of
 [Pt(2)(\m-S)(2)(PPh(3))(4)] involving Pt-C bond formation.
;
_journal_issue 41
_journal_name_full 'Dalton transactions (Cambridge, England : 2003)'
_journal_page_first 12773
_journal_page_last 12780
_journal_paper_doi 10.1039/c2dt31637d
_journal_volume 41
_journal_year 2012
_chemical_formula_moiety 'C76 H67 N3 O P4 Pt2 S2, 2(C24 H20 B), C1 H2 Cl2'
_chemical_formula_sum 'C125 H109 B2 Cl2 N3 O P4 Pt2 S2'
_chemical_formula_weight 2339.85
_chemical_name_systematic
;
?
;
_space_group_IT_number 2
_symmetry_cell_setting triclinic
_symmetry_space_group_name_Hall '-P 1'
_symmetry_space_group_name_H-M 'P -1'
_atom_sites_solution_hydrogens geom
_atom_sites_solution_primary direct
_atom_sites_solution_secondary difmap
_audit_creation_method SHELXL-97
_cell_angle_alpha 83.448(2)
_cell_angle_beta 70.165(2)
_cell_angle_gamma 71.444(2)
_cell_formula_units_Z 2
_cell_length_a 17.8478(5)
_cell_length_b 18.5906(5)
_cell_length_c 18.8511(5)
_cell_measurement_reflns_used 9302
_cell_measurement_temperature 93(2)
_cell_measurement_theta_max 22
_cell_measurement_theta_min 2
_cell_volume 5577.7(3)
_computing_cell_refinement 'APEXII v1.0-27 '
_computing_data_collection 'APEXII v1.0-27 '
_computing_data_reduction 'APEXII v1.0-27 '
_computing_molecular_graphics 'ORTEP-3 for Windows and Mercury 3.0'
_computing_publication_material 'WinGX v1.64.05 (Farrugia, 2003)'
_computing_structure_refinement 'SHELXL-97 (Sheldrick, 1997)'
_computing_structure_solution 'SHELXS-97 (Sheldrick, 1997)'
_diffrn_ambient_temperature 93(2)
_diffrn_measured_fraction_theta_full 0.999
_diffrn_measured_fraction_theta_max 0.990
_diffrn_measurement_device_type 'Bruker APEXII CCD area detector'
_diffrn_measurement_method '\f and \w scans'
_diffrn_radiation_monochromator graphite
_diffrn_radiation_source 'fine-focus sealed tube'
_diffrn_radiation_type MoK\a
_diffrn_radiation_wavelength 0.71073
_diffrn_reflns_av_R_equivalents 0.1078
_diffrn_reflns_av_sigmaI/netI 0.1241
_diffrn_reflns_limit_h_max 24
_diffrn_reflns_limit_h_min -24
_diffrn_reflns_limit_k_max 25
_diffrn_reflns_limit_k_min -25
_diffrn_reflns_limit_l_max 25
_diffrn_reflns_limit_l_min -25
_diffrn_reflns_number 139903
_diffrn_reflns_theta_full 27.50
_diffrn_reflns_theta_max 29.13
_diffrn_reflns_theta_min 2.34
_exptl_absorpt_coefficient_mu 2.699
_exptl_absorpt_correction_T_max 0.7458
_exptl_absorpt_correction_T_min 0.5675
_exptl_absorpt_correction_type multi-scan
_exptl_absorpt_process_details SADABS
_exptl_crystal_colour colourless
_exptl_crystal_density_diffrn 1.393
_exptl_crystal_density_method 'not measured'
_exptl_crystal_description plate
_exptl_crystal_F_000 2360
_exptl_crystal_size_max 0.35
_exptl_crystal_size_mid 0.10
_exptl_crystal_size_min 0.02
_platon_squeeze_details
;
;
_refine_diff_density_max 1.744
_refine_diff_density_min -1.433
_refine_diff_density_rms 0.150
_refine_ls_extinction_method none
_refine_ls_goodness_of_fit_ref 1.025
_refine_ls_hydrogen_treatment constr
_refine_ls_matrix_type full
_refine_ls_number_parameters 1270
_refine_ls_number_reflns 29702
_refine_ls_number_restraints 20
_refine_ls_restrained_S_all 1.026
_refine_ls_R_factor_all 0.1059
_refine_ls_R_factor_gt 0.0535
_refine_ls_shift/su_max 0.002
_refine_ls_shift/su_mean 0.000
_refine_ls_structure_factor_coef Fsqd
_refine_ls_weighting_details 'calc w=1/[\s^2^(Fo^2^)+(0.0359P)^2^+0.0000P] where P=(Fo^2^+2Fc^2^)/3'
_refine_ls_weighting_scheme calc
_refine_ls_wR_factor_gt 0.1008
_refine_ls_wR_factor_ref 0.1112
_reflns_number_gt 17297
_reflns_number_total 29702
_reflns_threshold_expression >2sigma(I)
_cod_data_source_file c2dt31637d.txt
_cod_data_source_block ujpb2_sq
_cod_database_code 7020468

loop_
_symmetry_equiv_pos_as_xyz
'x, y, z'
'-x, -y, -z'

loop_
_atom_site_label
_atom_site_type_symbol
_atom_site_fract_x
_atom_site_fract_y
_atom_site_fract_z
_atom_site_U_iso_or_equiv
_atom_site_adp_type
_atom_site_occupancy
_atom_site_symmetry_multiplicity
_atom_site_calc_flag
_atom_site_refinement_flags
Pt1 Pt -0.181308(14) 0.297462(11) 0.226296(13) 0.02396(6) Uani 1 1 d .
Pt2 Pt 0.001135(13) 0.165170(11) 0.217509(13) 0.02271(6) Uani 1 1 d .
S1 S -0.04787(9) 0.29940(7) 0.21945(8) 0.0265(3) Uani 1 1 d .
S2 S -0.09685(9) 0.18631(7) 0.15435(8) 0.0271(3) Uani 1 1 d .
P1 P -0.29734(10) 0.26675(8) 0.23004(9) 0.0280(3) Uani 1 1 d .
P2 P -0.24687(10) 0.41422(8) 0.27959(9) 0.0278(3) Uani 1 1 d .
P3 P 0.09371(9) 0.17496(8) 0.27381(9) 0.0260(3) Uani 1 1 d .
P4 P 0.03641(10) 0.03572(8) 0.21384(9) 0.0270(3) Uani 1 1 d .
O1 O -0.0610(3) 0.5319(2) -0.0576(3) 0.0589(14) Uani 1 1 d .
N1 N -0.0693(3) 0.3550(3) 0.0212(3) 0.0368(13) Uani 1 1 d .
N2 N -0.0603(3) 0.4267(3) 0.0151(3) 0.0418(14) Uani 1 1 d .
H2 H -0.0431 0.4429 0.0470 0.050 Uiso 1 1 calc R
N3 N -0.1175(4) 0.4470(3) -0.0812(4) 0.070(2) Uani 1 1 d .
H3A H -0.1313 0.4738 -0.1190 0.084 Uiso 1 1 calc R
H3B H -0.1287 0.4037 -0.0682 0.084 Uiso 1 1 calc R
B1 B -0.7970(5) 0.6056(4) 0.2780(4) 0.0355(17) Uani 1 1 d .
B2 B -0.4122(5) 0.8314(4) 0.1647(4) 0.0388(18) Uani 1 1 d .
C1 C -0.0460(4) 0.2291(3) 0.0665(3) 0.0362(15) Uani 1 1 d .
H1A H 0.0119 0.1954 0.0457 0.043 Uiso 1 1 calc R
H1B H -0.0751 0.2292 0.0302 0.043 Uiso 1 1 calc R
C2 C -0.0050(4) 0.3276(3) 0.1216(3) 0.0364(15) Uani 1 1 d .
H2A H -0.0142 0.3831 0.1197 0.044 Uiso 1 1 calc R
H2B H 0.0560 0.3025 0.1040 0.044 Uiso 1 1 calc R
C3 C -0.0417(4) 0.3086(3) 0.0690(3) 0.0339(14) Uani 1 1 d .
C4 C -0.0796(5) 0.4721(4) -0.0440(4) 0.0513(19) Uani 1 1 d .
C11 C -0.8145(4) 0.5461(3) 0.3478(3) 0.0332(14) Uani 1 1 d .
C12 C -0.8628(4) 0.4983(4) 0.3512(4) 0.0461(18) Uani 1 1 d .
H12 H -0.8857 0.5011 0.3119 0.055 Uiso 1 1 calc R
C13 C -0.8781(5) 0.4481(4) 0.4088(4) 0.056(2) Uani 1 1 d .
H13 H -0.9129 0.4185 0.4094 0.067 Uiso 1 1 calc R
C14 C -0.8452(5) 0.4392(4) 0.4650(4) 0.063(2) Uani 1 1 d .
H14 H -0.8546 0.4024 0.5036 0.075 Uiso 1 1 calc R
C15 C -0.7970(5) 0.4853(4) 0.4652(4) 0.0530(19) Uani 1 1 d .
H15 H -0.7741 0.4807 0.5048 0.064 Uiso 1 1 calc R
C16 C -0.7827(4) 0.5367(4) 0.4089(4) 0.0403(16) Uani 1 1 d .
H16 H -0.7500 0.5677 0.4105 0.048 Uiso 1 1 calc R
C21 C -0.8832(4) 0.6539(4) 0.2593(4) 0.0393(16) Uani 1 1 d .
C22 C -0.8816(5) 0.6938(4) 0.1930(4) 0.067(2) Uani 1 1 d .
H22 H -0.8292 0.6877 0.1548 0.080 Uiso 1 1 calc R
C23 C -0.9528(6) 0.7430(5) 0.1785(5) 0.079(3) Uani 1 1 d .
H23 H -0.9478 0.7697 0.1319 0.094 Uiso 1 1 calc R
C24 C -1.0290(6) 0.7522(4) 0.2315(5) 0.064(2) Uani 1 1 d .
H24 H -1.0780 0.7850 0.2224 0.077 Uiso 1 1 calc R
C25 C -1.0336(4) 0.7137(4) 0.2974(5) 0.053(2) Uani 1 1 d .
H25 H -1.0864 0.7196 0.3352 0.064 Uiso 1 1 calc R
C26 C -0.9620(4) 0.6656(4) 0.3107(4) 0.0439(17) Uani 1 1 d .
H26 H -0.9678 0.6395 0.3576 0.053 Uiso 1 1 calc R
C31 C -0.7603(4) 0.6686(3) 0.3001(3) 0.0341(14) Uani 1 1 d .
C32 C -0.6779(4) 0.6526(4) 0.2981(4) 0.0421(17) Uani 1 1 d .
H32 H -0.6393 0.6052 0.2787 0.051 Uiso 1 1 calc R
C33 C -0.6501(4) 0.7029(4) 0.3234(4) 0.0423(17) Uani 1 1 d .
H33 H -0.5931 0.6897 0.3202 0.051 Uiso 1 1 calc R
C34 C -0.7035(5) 0.7719(4) 0.3532(4) 0.0480(18) Uani 1 1 d .
H34 H -0.6847 0.8058 0.3721 0.058 Uiso 1 1 calc R
C35 C -0.7836(5) 0.7900(4) 0.3549(4) 0.0514(19) Uani 1 1 d .
H35 H -0.8211 0.8381 0.3736 0.062 Uiso 1 1 calc R
C36 C -0.8118(4) 0.7400(3) 0.3299(4) 0.0373(15) Uani 1 1 d .
H36 H -0.8689 0.7546 0.3331 0.045 Uiso 1 1 calc R
C41 C -0.7278(4) 0.5600(4) 0.2011(4) 0.0382(16) Uani 1 1 d .
C42 C -0.7125(4) 0.4832(4) 0.1890(4) 0.0460(18) Uani 1 1 d .
H42 H -0.7413 0.4548 0.2275 0.055 Uiso 1 1 calc R
C43 C -0.6565(5) 0.4467(4) 0.1226(5) 0.062(2) Uani 1 1 d .
H43 H -0.6486 0.3944 0.1169 0.074 Uiso 1 1 calc R
C44 C -0.6128(5) 0.4842(5) 0.0660(5) 0.065(2) Uani 1 1 d .
H44 H -0.5752 0.4589 0.0207 0.078 Uiso 1 1 calc R
C45 C -0.6243(5) 0.5587(5) 0.0756(4) 0.064(2) Uani 1 1 d .
H45 H -0.5933 0.5856 0.0372 0.077 Uiso 1 1 calc R
C46 C -0.6815(4) 0.5963(4) 0.1419(4) 0.053(2) Uani 1 1 d .
H46 H -0.6889 0.6487 0.1466 0.064 Uiso 1 1 calc R
C51 C -0.4461(4) 0.8121(4) 0.2555(4) 0.0423(17) Uani 1 1 d .
C52 C -0.4933(4) 0.8680(4) 0.3115(4) 0.055(2) Uani 1 1 d .
H52 H -0.5079 0.9197 0.2961 0.066 Uiso 1 1 calc R
C53 C -0.5199(5) 0.8510(5) 0.3891(5) 0.070(2) Uani 1 1 d .
H53 H -0.5498 0.8909 0.4246 0.084 Uiso 1 1 calc R
C54 C -0.5028(5) 0.7775(6) 0.4135(5) 0.068(2) Uani 1 1 d .
H54 H -0.5202 0.7657 0.4658 0.082 Uiso 1 1 calc R
C55 C -0.4598(5) 0.7207(5) 0.3609(5) 0.067(2) Uani 1 1 d .
H55 H -0.4495 0.6693 0.3772 0.080 Uiso 1 1 calc R
C56 C -0.4306(5) 0.7375(4) 0.2829(4) 0.055(2) Uani 1 1 d .
H56 H -0.3997 0.6969 0.2483 0.066 Uiso 1 1 calc R
C61 C -0.4562(4) 0.7979(3) 0.1191(4) 0.0380(16) Uani 1 1 d .
C62 C -0.4271(5) 0.7961(4) 0.0409(4) 0.0509(19) Uani 1 1 d .
H62 H -0.3827 0.8167 0.0149 0.061 Uiso 1 1 calc R
C63 C -0.4602(5) 0.7652(4) -0.0011(5) 0.062(2) Uani 1 1 d .
H63 H -0.4380 0.7648 -0.0546 0.075 Uiso 1 1 calc R
C64 C -0.5250(5) 0.7353(4) 0.0349(5) 0.061(2) Uani 1 1 d .
H64 H -0.5483 0.7148 0.0065 0.073 Uiso 1 1 calc R
C65 C -0.5547(5) 0.7356(4) 0.1102(5) 0.055(2) Uani 1 1 d .
H65 H -0.5988 0.7144 0.1358 0.066 Uiso 1 1 calc R
C66 C -0.5212(4) 0.7669(3) 0.1514(4) 0.0431(17) Uani 1 1 d .
H66 H -0.5443 0.7669 0.2048 0.052 Uiso 1 1 calc R
C71 C -0.4281(4) 0.9221(4) 0.1504(4) 0.0415(16) Uani 1 1 d .
C72 C -0.3992(5) 0.9638(4) 0.1878(5) 0.065(2) Uani 1 1 d .
H72 H -0.3692 0.9383 0.2210 0.078 Uiso 1 1 calc R
C73 C -0.4139(6) 1.0421(5) 0.1767(5) 0.079(3) Uani 1 1 d .
H73 H -0.3942 1.0688 0.2031 0.094 Uiso 1 1 calc R
C74 C -0.4556(6) 1.0809(4) 0.1292(5) 0.071(3) Uani 1 1 d .
H74 H -0.4649 1.1341 0.1222 0.086 Uiso 1 1 calc R
C75 C -0.4843(4) 1.0417(4) 0.0912(4) 0.0533(19) Uani 1 1 d .
H75 H -0.5130 1.0676 0.0571 0.064 Uiso 1 1 calc R
C76 C -0.4709(4) 0.9643(4) 0.1033(4) 0.0427(17) Uani 1 1 d .
H76 H -0.4925 0.9387 0.0777 0.051 Uiso 1 1 calc R
C81 C -0.3105(4) 0.7837(4) 0.1331(4) 0.0412(16) Uani 1 1 d .
C82 C -0.2851(5) 0.7056(4) 0.1162(4) 0.0523(19) Uani 1 1 d .
H82 H -0.3268 0.6818 0.1223 0.063 Uiso 1 1 calc R
C83 C -0.2024(5) 0.6625(5) 0.0913(4) 0.063(2) Uani 1 1 d .
H83 H -0.1885 0.6105 0.0798 0.076 Uiso 1 1 calc R
C84 C -0.1408(5) 0.6936(5) 0.0831(5) 0.079(3) Uani 1 1 d .
H84 H -0.0840 0.6633 0.0681 0.095 Uiso 1 1 calc R
C85 C -0.1621(5) 0.7700(5) 0.0970(5) 0.076(3) Uani 1 1 d .
H85 H -0.1191 0.7925 0.0900 0.092 Uiso 1 1 calc R
C86 C -0.2460(4) 0.8155(4) 0.1214(4) 0.058(2) Uani 1 1 d .
H86 H -0.2589 0.8681 0.1301 0.069 Uiso 1 1 calc R
C111 C -0.2792(4) 0.2376(3) 0.1352(3) 0.0315(14) Uani 1 1 d .
C112 C -0.2840(5) 0.1695(4) 0.1201(4) 0.053(2) Uani 1 1 d .
H112 H -0.2973 0.1347 0.1597 0.063 Uiso 1 1 calc R
C113 C -0.2691(5) 0.1516(5) 0.0456(5) 0.071(3) Uani 1 1 d .
H113 H -0.2712 0.1037 0.0349 0.085 Uiso 1 1 calc R
C114 C -0.2516(5) 0.2013(5) -0.0123(4) 0.062(2) Uani 1 1 d .
H114 H -0.2434 0.1894 -0.0626 0.074 Uiso 1 1 calc R
C115 C -0.2464(5) 0.2685(5) 0.0045(5) 0.067(2) Uani 1 1 d .
H115 H -0.2338 0.3036 -0.0351 0.081 Uiso 1 1 calc R
C116 C -0.2587(5) 0.2869(4) 0.0764(4) 0.055(2) Uani 1 1 d .
H116 H -0.2531 0.3337 0.0861 0.067 Uiso 1 1 calc R
C121 C -0.4040(4) 0.3317(4) 0.2571(4) 0.0407(17) Uani 1 1 d .
C122 C -0.4365(4) 0.3750(4) 0.2032(5) 0.055(2) Uani 1 1 d .
H122 H -0.4034 0.3731 0.1516 0.066 Uiso 1 1 calc R
C123 C -0.5197(5) 0.4216(4) 0.2273(7) 0.080(3) Uani 1 1 d .
H123 H -0.5423 0.4541 0.1921 0.096 Uiso 1 1 calc R
C124 C -0.5697(6) 0.4206(6) 0.3028(8) 0.103(5) Uani 1 1 d .
H124 H -0.6269 0.4496 0.3176 0.123 Uiso 1 1 calc R
C125 C -0.5376(5) 0.3795(6) 0.3538(6) 0.086(3) Uani 1 1 d .
H125 H -0.5715 0.3807 0.4051 0.104 Uiso 1 1 calc R
C126 C -0.4538(5) 0.3344(4) 0.3325(5) 0.062(2) Uani 1 1 d .
H126 H -0.4311 0.3057 0.3694 0.074 Uiso 1 1 calc R
C131 C -0.3071(4) 0.1858(3) 0.2925(3) 0.0348(15) Uani 1 1 d .
C132 C -0.3750(5) 0.1582(4) 0.3051(4) 0.062(2) Uani 1 1 d .
H132 H -0.4151 0.1807 0.2801 0.074 Uiso 1 1 calc R
C133 C -0.3833(6) 0.0982(5) 0.3541(5) 0.084(3) Uani 1 1 d .
H133 H -0.4300 0.0802 0.3630 0.101 Uiso 1 1 calc R
C134 C -0.3262(6) 0.0636(5) 0.3902(6) 0.088(3) Uani 1 1 d .
H134 H -0.3325 0.0214 0.4227 0.106 Uiso 1 1 calc R
C135 C -0.2598(5) 0.0902(4) 0.3794(4) 0.062(2) Uani 1 1 d .
H135 H -0.2206 0.0674 0.4052 0.075 Uiso 1 1 calc R
C136 C -0.2499(4) 0.1522(3) 0.3294(4) 0.0396(16) Uani 1 1 d .
H136 H -0.2036 0.1704 0.3213 0.047 Uiso 1 1 calc R
C211 C -0.3076(4) 0.4728(3) 0.2229(3) 0.0263(13) Uani 1 1 d .
C212 C -0.2707(4) 0.4708(3) 0.1459(3) 0.0328(14) Uani 1 1 d .
H212 H -0.2151 0.4391 0.1250 0.039 Uiso 1 1 calc R
C213 C -0.3122(4) 0.5138(4) 0.0983(4) 0.0438(17) Uani 1 1 d .
H213 H -0.2861 0.5103 0.0452 0.053 Uiso 1 1 calc R
C214 C -0.3920(4) 0.5616(4) 0.1284(4) 0.0477(18) Uani 1 1 d .
H214 H -0.4203 0.5924 0.0959 0.057 Uiso 1 1 calc R
C215 C -0.4305(4) 0.5649(3) 0.2047(4) 0.0479(19) Uani 1 1 d .
H215 H -0.4857 0.5977 0.2251 0.057 Uiso 1 1 calc R
C216 C -0.3892(4) 0.5203(3) 0.2529(4) 0.0401(16) Uani 1 1 d .
H216 H -0.4163 0.5223 0.3059 0.048 Uiso 1 1 calc R
C221 C -0.3102(4) 0.4167(3) 0.3777(3) 0.0324(14) Uani 1 1 d .
C222 C -0.3490(4) 0.4867(4) 0.4156(4) 0.0490(19) Uani 1 1 d .
H222 H -0.3449 0.5328 0.3895 0.059 Uiso 1 1 calc R
C223 C -0.3931(5) 0.4866(5) 0.4913(4) 0.063(2) Uani 1 1 d .
H223 H -0.4196 0.5334 0.5174 0.076 Uiso 1 1 calc R
C224 C -0.3997(5) 0.4210(5) 0.5298(4) 0.062(2) Uani 1 1 d .
H224 H -0.4317 0.4226 0.5818 0.074 Uiso 1 1 calc R
C225 C -0.3603(5) 0.3532(5) 0.4936(4) 0.057(2) Uani 1 1 d .
H225 H -0.3640 0.3076 0.5210 0.069 Uiso 1 1 calc R
C226 C -0.3152(4) 0.3498(4) 0.4178(4) 0.0425(17) Uani 1 1 d .
H226 H -0.2879 0.3021 0.3932 0.051 Uiso 1 1 calc R
C231 C -0.1739(4) 0.4635(3) 0.2800(4) 0.0346(15) Uani 1 1 d .
C232 C -0.1359(4) 0.4436(3) 0.3358(4) 0.0433(17) Uani 1 1 d .
H232 H -0.1504 0.4071 0.3731 0.052 Uiso 1 1 calc R
C233 C -0.0774(4) 0.4765(4) 0.3371(5) 0.056(2) Uani 1 1 d .
H233 H -0.0504 0.4621 0.3744 0.068 Uiso 1 1 calc R
C234 C -0.0585(5) 0.5306(4) 0.2837(5) 0.062(2) Uani 1 1 d .
H234 H -0.0185 0.5537 0.2849 0.075 Uiso 1 1 calc R
C235 C -0.0960(5) 0.5521(4) 0.2287(5) 0.074(3) Uani 1 1 d .
H235 H -0.0821 0.5894 0.1922 0.088 Uiso 1 1 calc R
C236 C -0.1552(4) 0.5179(4) 0.2273(4) 0.053(2) Uani 1 1 d .
H236 H -0.1822 0.5324 0.1900 0.064 Uiso 1 1 calc R
C311 C 0.1443(3) 0.2405(3) 0.2123(3) 0.0286(13) Uani 1 1 d .
C312 C 0.1882(4) 0.2192(4) 0.1363(4) 0.0397(16) Uani 1 1 d .
H312 H 0.1954 0.1700 0.1205 0.048 Uiso 1 1 calc R
C313 C 0.2210(4) 0.2694(4) 0.0846(4) 0.0488(18) Uani 1 1 d .
H313 H 0.2503 0.2553 0.0333 0.059 Uiso 1 1 calc R
C314 C 0.2103(4) 0.3403(4) 0.1090(4) 0.055(2) Uani 1 1 d .
H314 H 0.2333 0.3750 0.0743 0.066 Uiso 1 1 calc R
C315 C 0.1669(5) 0.3614(4) 0.1824(4) 0.0483(19) Uani 1 1 d .
H315 H 0.1598 0.4108 0.1976 0.058 Uiso 1 1 calc R
C316 C 0.1334(4) 0.3122(3) 0.2349(4) 0.0360(15) Uani 1 1 d .
H316 H 0.1033 0.3276 0.2857 0.043 Uiso 1 1 calc R
C321 C 0.0399(4) 0.2198(3) 0.3650(3) 0.0269(13) Uani 1 1 d .
C322 C 0.0860(4) 0.2357(3) 0.4050(3) 0.0326(14) Uani 1 1 d .
H322 H 0.1452 0.2206 0.3856 0.039 Uiso 1 1 calc R
C323 C 0.0452(5) 0.2731(3) 0.4723(3) 0.0409(17) Uani 1 1 d .
H323 H 0.0763 0.2849 0.4990 0.049 Uiso 1 1 calc R
C324 C -0.0416(5) 0.2941(3) 0.5020(4) 0.0481(18) Uani 1 1 d .
H324 H -0.0694 0.3204 0.5485 0.058 Uiso 1 1 calc R
C325 C -0.0875(4) 0.2766(3) 0.4638(4) 0.0413(16) Uani 1 1 d .
H325 H -0.1465 0.2893 0.4848 0.050 Uiso 1 1 calc R
C326 C -0.0468(4) 0.2405(3) 0.3949(3) 0.0333(14) Uani 1 1 d .
H326 H -0.0782 0.2297 0.3678 0.040 Uiso 1 1 calc R
C331 C 0.1778(4) 0.0966(3) 0.2900(3) 0.0286(13) Uani 1 1 d .
C332 C 0.1596(4) 0.0479(3) 0.3502(3) 0.0331(14) Uani 1 1 d .
H332 H 0.1034 0.0553 0.3814 0.040 Uiso 1 1 calc R
C333 C 0.2218(4) -0.0107(3) 0.3651(4) 0.0427(17) Uani 1 1 d .
H333 H 0.2081 -0.0435 0.4067 0.051 Uiso 1 1 calc R
C334 C 0.3029(4) -0.0228(4) 0.3212(4) 0.053(2) Uani 1 1 d .
H334 H 0.3454 -0.0636 0.3326 0.063 Uiso 1 1 calc R
C335 C 0.3236(4) 0.0242(4) 0.2603(4) 0.055(2) Uani 1 1 d .
H335 H 0.3801 0.0157 0.2294 0.065 Uiso 1 1 calc R
C336 C 0.2606(4) 0.0843(3) 0.2444(4) 0.0409(16) Uani 1 1 d .
H336 H 0.2743 0.1169 0.2026 0.049 Uiso 1 1 calc R
C411 C 0.1480(4) -0.0054(3) 0.1711(3) 0.0308(14) Uani 1 1 d .
C412 C 0.1945(4) -0.0684(4) 0.2007(4) 0.0439(17) Uani 1 1 d .
H412 H 0.1686 -0.0909 0.2465 0.053 Uiso 1 1 calc R
C413 C 0.2779(4) -0.0979(4) 0.1634(4) 0.052(2) Uani 1 1 d .
H413 H 0.3092 -0.1420 0.1831 0.062 Uiso 1 1 calc R
C414 C 0.3168(4) -0.0662(4) 0.0995(5) 0.057(2) Uani 1 1 d .
H414 H 0.3751 -0.0869 0.0753 0.068 Uiso 1 1 calc R
C415 C 0.2713(4) -0.0035(4) 0.0694(4) 0.0509(19) Uani 1 1 d .
H415 H 0.2983 0.0187 0.0239 0.061 Uiso 1 1 calc R
C416 C 0.1873(4) 0.0271(3) 0.1046(3) 0.0387(16) Uani 1 1 d .
H416 H 0.1561 0.0703 0.0835 0.046 Uiso 1 1 calc R
C421 C 0.0019(4) -0.0082(3) 0.3049(3) 0.0275(13) Uani 1 1 d .
C422 C -0.0322(4) 0.0349(3) 0.3703(3) 0.0331(14) Uani 1 1 d .
H422 H -0.0360 0.0873 0.3675 0.040 Uiso 1 1 calc R
C423 C -0.0605(4) 0.0013(3) 0.4391(4) 0.0414(16) Uani 1 1 d .
H423 H -0.0827 0.0305 0.4838 0.050 Uiso 1 1 calc R
C424 C -0.0568(5) -0.0742(4) 0.4438(4) 0.0510(19) Uani 1 1 d .
H424 H -0.0755 -0.0972 0.4915 0.061 Uiso 1 1 calc R
C425 C -0.0259(4) -0.1159(4) 0.3790(4) 0.0474(18) Uani 1 1 d .
H425 H -0.0256 -0.1673 0.3820 0.057 Uiso 1 1 calc R
C426 C 0.0044(4) -0.0844(3) 0.3103(4) 0.0367(15) Uani 1 1 d .
H426 H 0.0273 -0.1144 0.2661 0.044 Uiso 1 1 calc R
C431 C -0.0098(4) -0.0019(3) 0.1601(4) 0.0331(15) Uani 1 1 d .
C432 C 0.0365(4) -0.0421(3) 0.0942(4) 0.0436(17) Uani 1 1 d .
H432 H 0.0949 -0.0490 0.0745 0.052 Uiso 1 1 calc R
C433 C -0.0004(6) -0.0723(4) 0.0566(4) 0.063(2) Uani 1 1 d .
H433 H 0.0326 -0.1015 0.0123 0.076 Uiso 1 1 calc R
C434 C -0.0847(6) -0.0602(4) 0.0833(5) 0.071(3) Uani 1 1 d .
H434 H -0.1105 -0.0776 0.0550 0.085 Uiso 1 1 calc R
C435 C -0.1330(5) -0.0233(4) 0.1503(5) 0.060(2) Uani 1 1 d .
H435 H -0.1908 -0.0186 0.1707 0.072 Uiso 1 1 calc R
C436 C -0.0949(4) 0.0067(3) 0.1872(4) 0.0470(18) Uani 1 1 d .
H436 H -0.1280 0.0341 0.2325 0.056 Uiso 1 1 calc R
Cl1 Cl -0.2486(2) 0.8534(2) 0.3474(3) 0.222(2) Uani 1 1 d DU
Cl2 Cl -0.2592(2) 0.6897(3) 0.4015(3) 0.211(2) Uani 1 1 d DU
C91 C -0.2722(7) 0.7683(8) 0.3249(6) 0.178(7) Uani 1 1 d DU

loop_
_atom_site_aniso_label
_atom_site_aniso_U_11
_atom_site_aniso_U_22
_atom_site_aniso_U_33
_atom_site_aniso_U_23
_atom_site_aniso_U_13
_atom_site_aniso_U_12
Pt1 0.02805(14) 0.01722(12) 0.02868(15) -0.00086(9) -0.01319(11) -0.00493(10)
Pt2 0.02484(13) 0.01695(11) 0.02473(14) -0.00145(9) -0.00702(11) -0.00467(10)
S1 0.0289(8) 0.0182(7) 0.0336(9) -0.0004(6) -0.0123(7) -0.0062(6)
S2 0.0322(8) 0.0206(7) 0.0292(9) -0.0020(6) -0.0118(7) -0.0061(6)
P1 0.0305(9) 0.0244(8) 0.0310(9) -0.0040(6) -0.0128(8) -0.0065(7)
P2 0.0323(9) 0.0219(8) 0.0332(10) -0.0014(6) -0.0171(8) -0.0063(7)
P3 0.0269(8) 0.0229(8) 0.0265(9) -0.0021(6) -0.0074(7) -0.0060(7)
P4 0.0311(9) 0.0188(7) 0.0286(9) -0.0031(6) -0.0094(8) -0.0032(7)
O1 0.084(4) 0.030(3) 0.069(4) 0.022(2) -0.035(3) -0.023(3)
N1 0.038(3) 0.026(3) 0.036(3) 0.003(2) -0.004(3) -0.006(2)
N2 0.057(4) 0.029(3) 0.037(3) 0.010(2) -0.018(3) -0.010(3)
N3 0.107(6) 0.056(4) 0.078(5) 0.036(4) -0.067(5) -0.037(4)
B1 0.039(4) 0.038(4) 0.028(4) -0.010(3) -0.010(4) -0.008(4)
B2 0.038(5) 0.034(4) 0.044(5) 0.001(3) -0.014(4) -0.008(4)
C1 0.045(4) 0.025(3) 0.034(4) -0.004(3) -0.011(3) -0.004(3)
C2 0.044(4) 0.033(3) 0.037(4) 0.007(3) -0.017(3) -0.017(3)
C3 0.033(4) 0.029(3) 0.031(4) 0.004(3) -0.001(3) -0.009(3)
C4 0.052(5) 0.051(5) 0.044(5) 0.003(4) -0.016(4) -0.006(4)
C11 0.034(4) 0.035(3) 0.027(4) -0.004(3) -0.010(3) -0.003(3)
C12 0.062(5) 0.046(4) 0.043(5) 0.002(3) -0.027(4) -0.025(4)
C13 0.081(6) 0.046(4) 0.057(5) 0.021(4) -0.039(5) -0.033(4)
C14 0.093(7) 0.054(5) 0.051(5) 0.016(4) -0.031(5) -0.032(5)
C15 0.064(5) 0.061(5) 0.041(5) 0.006(4) -0.026(4) -0.021(4)
C16 0.036(4) 0.045(4) 0.043(4) -0.004(3) -0.017(3) -0.012(3)
C21 0.045(4) 0.040(4) 0.040(4) -0.007(3) -0.024(4) -0.010(3)
C22 0.065(6) 0.069(6) 0.042(5) 0.008(4) -0.018(5) 0.010(4)
C23 0.092(7) 0.072(6) 0.059(6) 0.008(5) -0.046(6) 0.013(5)
C24 0.068(6) 0.047(5) 0.083(7) -0.009(5) -0.049(6) 0.004(4)
C25 0.044(5) 0.044(4) 0.080(6) -0.005(4) -0.032(5) -0.011(4)
C26 0.040(4) 0.041(4) 0.056(5) -0.008(3) -0.022(4) -0.010(3)
C31 0.038(4) 0.037(4) 0.024(4) 0.001(3) -0.011(3) -0.006(3)
C32 0.037(4) 0.045(4) 0.042(4) -0.013(3) -0.015(3) -0.002(3)
C33 0.052(5) 0.046(4) 0.038(4) 0.004(3) -0.023(4) -0.019(4)
C34 0.058(5) 0.043(4) 0.053(5) -0.002(3) -0.019(4) -0.027(4)
C35 0.065(5) 0.035(4) 0.057(5) -0.001(3) -0.019(4) -0.018(4)
C36 0.041(4) 0.024(3) 0.047(4) 0.003(3) -0.016(3) -0.009(3)
C41 0.038(4) 0.052(4) 0.033(4) -0.007(3) -0.017(3) -0.017(3)
C42 0.036(4) 0.053(5) 0.050(5) -0.014(3) -0.017(4) -0.008(3)
C43 0.048(5) 0.059(5) 0.087(7) -0.035(5) -0.028(5) -0.011(4)
C44 0.041(5) 0.092(7) 0.058(6) -0.043(5) -0.010(4) -0.008(5)
C45 0.050(5) 0.103(7) 0.039(5) -0.014(4) -0.010(4) -0.022(5)
C46 0.051(5) 0.061(5) 0.049(5) -0.012(4) -0.012(4) -0.019(4)
C51 0.032(4) 0.048(4) 0.049(5) 0.003(3) -0.016(4) -0.014(3)
C52 0.039(4) 0.060(5) 0.059(6) 0.003(4) -0.017(4) -0.003(4)
C53 0.059(6) 0.085(7) 0.046(6) -0.003(5) -0.007(5) -0.003(5)
C54 0.065(6) 0.101(7) 0.047(6) 0.001(5) -0.011(5) -0.044(6)
C55 0.085(7) 0.067(6) 0.066(6) 0.027(5) -0.032(5) -0.046(5)
C56 0.066(5) 0.049(5) 0.054(5) 0.008(4) -0.019(4) -0.028(4)
C61 0.031(4) 0.038(4) 0.044(4) 0.007(3) -0.014(3) -0.008(3)
C62 0.055(5) 0.043(4) 0.050(5) -0.006(3) -0.017(4) -0.006(4)
C63 0.058(5) 0.064(5) 0.058(6) -0.020(4) -0.028(5) 0.009(4)
C64 0.068(6) 0.034(4) 0.092(7) -0.012(4) -0.046(6) -0.005(4)
C65 0.053(5) 0.032(4) 0.089(7) -0.010(4) -0.034(5) -0.008(3)
C66 0.043(4) 0.031(4) 0.054(5) 0.001(3) -0.022(4) -0.002(3)
C71 0.043(4) 0.037(4) 0.044(4) -0.007(3) -0.014(4) -0.009(3)
C72 0.071(6) 0.046(5) 0.096(7) 0.005(4) -0.047(5) -0.020(4)
C73 0.108(8) 0.072(6) 0.086(7) -0.003(5) -0.054(6) -0.042(6)
C74 0.100(7) 0.038(5) 0.083(7) 0.001(4) -0.035(6) -0.025(5)
C75 0.056(5) 0.047(4) 0.052(5) 0.013(4) -0.012(4) -0.019(4)
C76 0.043(4) 0.045(4) 0.039(4) 0.000(3) -0.011(4) -0.014(3)
C81 0.033(4) 0.056(5) 0.038(4) 0.009(3) -0.015(3) -0.017(3)
C82 0.047(5) 0.047(5) 0.053(5) 0.013(4) -0.015(4) -0.008(4)
C83 0.046(5) 0.062(5) 0.058(6) 0.010(4) -0.007(4) 0.002(4)
C84 0.047(5) 0.071(6) 0.085(7) 0.040(5) -0.010(5) 0.001(5)
C85 0.043(5) 0.087(7) 0.090(7) 0.036(5) -0.014(5) -0.027(5)
C86 0.032(4) 0.058(5) 0.072(6) 0.015(4) -0.008(4) -0.013(4)
C111 0.033(4) 0.033(3) 0.032(4) -0.005(3) -0.017(3) -0.007(3)
C112 0.070(5) 0.053(5) 0.045(5) -0.012(3) -0.020(4) -0.024(4)
C113 0.088(7) 0.069(6) 0.066(6) -0.038(5) -0.027(5) -0.021(5)
C114 0.059(5) 0.085(6) 0.035(5) -0.017(4) -0.010(4) -0.013(5)
C115 0.077(6) 0.090(7) 0.048(5) 0.012(4) -0.029(5) -0.039(5)
C116 0.082(6) 0.058(5) 0.044(5) 0.006(4) -0.037(5) -0.031(4)
C121 0.031(4) 0.042(4) 0.057(5) -0.021(3) -0.021(4) -0.007(3)
C122 0.046(5) 0.039(4) 0.092(7) -0.012(4) -0.039(5) -0.007(4)
C123 0.052(6) 0.043(5) 0.167(11) -0.022(6) -0.078(7) 0.009(4)
C124 0.045(6) 0.094(8) 0.168(13) -0.081(8) -0.043(7) 0.019(5)
C125 0.040(5) 0.120(9) 0.090(8) -0.074(7) -0.012(5) 0.004(5)
C126 0.045(5) 0.081(6) 0.060(6) -0.040(4) -0.016(4) -0.008(4)
C131 0.038(4) 0.032(3) 0.033(4) 0.001(3) -0.009(3) -0.012(3)
C132 0.053(5) 0.079(6) 0.064(6) 0.006(4) -0.012(4) -0.042(5)
C133 0.088(7) 0.096(8) 0.087(8) 0.031(6) -0.017(6) -0.075(7)
C134 0.101(8) 0.082(7) 0.087(8) 0.014(6) -0.014(7) -0.058(7)
C135 0.074(6) 0.047(5) 0.053(5) 0.014(4) -0.017(5) -0.010(4)
C136 0.047(4) 0.038(4) 0.034(4) 0.002(3) -0.013(3) -0.014(3)
C211 0.038(4) 0.015(3) 0.033(4) 0.001(2) -0.024(3) -0.003(2)
C212 0.039(4) 0.024(3) 0.037(4) -0.001(3) -0.018(3) -0.004(3)
C213 0.050(4) 0.041(4) 0.039(4) 0.000(3) -0.023(4) -0.005(3)
C214 0.056(5) 0.042(4) 0.049(5) 0.000(3) -0.037(4) 0.002(4)
C215 0.044(4) 0.026(3) 0.073(6) -0.009(3) -0.034(4) 0.010(3)
C216 0.034(4) 0.033(4) 0.051(5) -0.010(3) -0.018(3) 0.003(3)
C221 0.032(3) 0.037(4) 0.030(4) -0.009(3) -0.015(3) -0.004(3)
C222 0.065(5) 0.035(4) 0.051(5) -0.013(3) -0.030(4) -0.004(4)
C223 0.070(6) 0.074(6) 0.043(5) -0.031(4) -0.023(5) -0.002(5)
C224 0.053(5) 0.094(7) 0.028(5) -0.015(4) -0.001(4) -0.016(5)
C225 0.067(6) 0.077(6) 0.037(5) 0.012(4) -0.019(4) -0.034(5)
C226 0.052(4) 0.043(4) 0.040(4) 0.000(3) -0.021(4) -0.016(3)
C231 0.034(4) 0.024(3) 0.053(5) -0.004(3) -0.019(3) -0.011(3)
C232 0.043(4) 0.027(3) 0.065(5) -0.006(3) -0.030(4) -0.001(3)
C233 0.052(5) 0.040(4) 0.089(7) -0.019(4) -0.042(5) -0.002(4)
C234 0.057(5) 0.045(5) 0.106(7) -0.012(5) -0.047(5) -0.017(4)
C235 0.082(6) 0.063(6) 0.107(8) 0.027(5) -0.057(6) -0.046(5)
C236 0.062(5) 0.041(4) 0.076(6) 0.017(4) -0.038(5) -0.029(4)
C311 0.021(3) 0.035(3) 0.028(4) 0.005(3) -0.006(3) -0.011(3)
C312 0.041(4) 0.038(4) 0.032(4) -0.003(3) -0.007(3) -0.006(3)
C313 0.038(4) 0.063(5) 0.035(4) 0.010(3) -0.002(3) -0.016(4)
C314 0.049(5) 0.066(5) 0.060(6) 0.032(4) -0.021(4) -0.035(4)
C315 0.067(5) 0.044(4) 0.048(5) 0.016(3) -0.025(4) -0.033(4)
C316 0.045(4) 0.033(3) 0.038(4) 0.003(3) -0.014(3) -0.022(3)
C321 0.033(3) 0.018(3) 0.025(3) -0.001(2) -0.007(3) -0.005(3)
C322 0.037(4) 0.027(3) 0.033(4) 0.001(3) -0.011(3) -0.008(3)
C323 0.069(5) 0.036(4) 0.026(4) 0.004(3) -0.020(4) -0.023(4)
C324 0.074(6) 0.032(4) 0.031(4) -0.007(3) -0.010(4) -0.011(4)
C325 0.047(4) 0.036(4) 0.035(4) -0.002(3) -0.008(3) -0.009(3)
C326 0.038(4) 0.023(3) 0.035(4) 0.000(3) -0.013(3) -0.004(3)
C331 0.028(3) 0.023(3) 0.033(4) -0.008(2) -0.006(3) -0.007(3)
C332 0.030(3) 0.033(3) 0.038(4) -0.003(3) -0.009(3) -0.012(3)
C333 0.039(4) 0.036(4) 0.044(4) 0.007(3) -0.015(4) 0.000(3)
C334 0.033(4) 0.031(4) 0.082(6) 0.007(4) -0.018(4) 0.003(3)
C335 0.032(4) 0.043(4) 0.067(6) 0.003(4) -0.005(4) 0.004(3)
C336 0.037(4) 0.034(4) 0.045(4) 0.000(3) -0.006(3) -0.009(3)
C411 0.027(3) 0.020(3) 0.039(4) -0.014(3) -0.007(3) 0.003(3)
C412 0.043(4) 0.046(4) 0.042(4) -0.012(3) -0.014(4) -0.007(4)
C413 0.038(4) 0.048(5) 0.057(5) -0.020(4) -0.015(4) 0.009(4)
C414 0.024(4) 0.063(5) 0.072(6) -0.038(4) 0.000(4) -0.002(4)
C415 0.043(4) 0.053(5) 0.048(5) -0.026(4) 0.002(4) -0.014(4)
C416 0.046(4) 0.033(4) 0.029(4) -0.010(3) 0.000(3) -0.012(3)
C421 0.032(3) 0.021(3) 0.026(3) -0.001(2) -0.008(3) -0.006(3)
C422 0.038(4) 0.029(3) 0.030(4) 0.001(3) -0.008(3) -0.012(3)
C423 0.054(4) 0.039(4) 0.027(4) -0.005(3) -0.009(3) -0.012(3)
C424 0.071(5) 0.049(4) 0.038(4) 0.013(3) -0.018(4) -0.029(4)
C425 0.059(5) 0.032(4) 0.050(5) 0.004(3) -0.015(4) -0.015(4)
C426 0.048(4) 0.023(3) 0.036(4) -0.005(3) -0.014(3) -0.004(3)
C431 0.047(4) 0.018(3) 0.039(4) 0.001(3) -0.024(3) -0.004(3)
C432 0.059(5) 0.032(4) 0.045(5) -0.002(3) -0.021(4) -0.014(3)
C433 0.098(7) 0.057(5) 0.051(5) -0.015(4) -0.034(5) -0.028(5)
C434 0.111(8) 0.046(5) 0.090(7) 0.003(5) -0.073(7) -0.026(5)
C435 0.069(6) 0.039(4) 0.095(7) 0.010(4) -0.050(5) -0.027(4)
C436 0.054(5) 0.032(4) 0.063(5) -0.002(3) -0.031(4) -0.010(3)
Cl1 0.113(3) 0.136(3) 0.349(7) -0.062(4) 0.001(4) -0.009(3)
Cl2 0.108(3) 0.319(6) 0.187(5) 0.073(4) -0.064(3) -0.046(4)
C91 0.151(11) 0.39(2) 0.101(10) 0.108(12) -0.084(9) -0.211(14)

loop_
_atom_type_symbol
_atom_type_description
_atom_type_scat_dispersion_real
_atom_type_scat_dispersion_imag
_atom_type_scat_source
C C 0.0033 0.0016 'International Tables Vol C Tables 4.2.6.8 and 6.1.1.4'
H H 0.0000 0.0000 'International Tables Vol C Tables 4.2.6.8 and 6.1.1.4'
B B 0.0013 0.0007 'International Tables Vol C Tables 4.2.6.8 and 6.1.1.4'
N N 0.0061 0.0033 'International Tables Vol C Tables 4.2.6.8 and 6.1.1.4'
O O 0.0106 0.0060 'International Tables Vol C Tables 4.2.6.8 and 6.1.1.4'
P P 0.1023 0.0942 'International Tables Vol C Tables 4.2.6.8 and 6.1.1.4'
S S 0.1246 0.1234 'International Tables Vol C Tables 4.2.6.8 and 6.1.1.4'
Pt Pt -1.7033 8.3905 'International Tables Vol C Tables 4.2.6.8 and 6.1.1.4'
Cl Cl 0.1484 0.1585 'International Tables Vol C Tables 4.2.6.8 and 6.1.1.4'

loop_
_geom_angle_atom_site_label_1
_geom_angle_atom_site_label_2
_geom_angle_atom_site_label_3
_geom_angle
P2 Pt1 P1 98.20(5)
P2 Pt1 S1 93.98(5)
P1 Pt1 S1 167.12(5)
P2 Pt1 S2 169.79(5)
P1 Pt1 S2 88.83(5)
S1 Pt1 S2 79.65(5)
P4 Pt2 P3 98.78(5)
P4 Pt2 S2 94.66(5)
P3 Pt2 S2 166.22(5)
P4 Pt2 S1 174.29(5)
P3 Pt2 S1 86.67(5)
S2 Pt2 S1 80.01(5)
C2 S1 Pt1 102.69(19)
C2 S1 Pt2 104.3(2)
Pt1 S1 Pt2 90.88(4)
C1 S2 Pt2 100.8(2)
C1 S2 Pt1 100.08(18)
Pt2 S2 Pt1 90.81(5)
C131 P1 C111 107.6(3)
C131 P1 C121 103.1(3)
C111 P1 C121 103.8(3)
C131 P1 Pt1 109.7(2)
C111 P1 Pt1 106.53(19)
C121 P1 Pt1 124.98(18)
C221 P2 C211 110.7(3)
C221 P2 C231 102.6(3)
C211 P2 C231 105.5(3)
C221 P2 Pt1 116.4(2)
C211 P2 Pt1 108.67(18)
C231 P2 Pt1 112.5(2)
C321 P3 C331 103.6(3)
C321 P3 C311 106.7(3)
C331 P3 C311 105.4(3)
C321 P3 Pt2 111.48(19)
C331 P3 Pt2 125.03(17)
C311 P3 Pt2 103.39(19)
C421 P4 C411 109.6(3)
C421 P4 C431 100.9(3)
C411 P4 C431 104.9(3)
C421 P4 Pt2 113.98(18)
C411 P4 Pt2 110.87(18)
C431 P4 Pt2 115.87(19)
C3 N1 N2 118.0(5)
N1 N2 C4 116.9(5)
C11 B1 C21 111.6(5)
C11 B1 C41 110.4(5)
C21 B1 C41 109.0(5)
C11 B1 C31 110.0(5)
C21 B1 C31 106.8(5)
C41 B1 C31 108.8(5)
C61 B2 C71 111.1(6)
C61 B2 C51 110.4(5)
C71 B2 C51 110.9(5)
C61 B2 C81 105.8(5)
C71 B2 C81 111.4(5)
C51 B2 C81 107.1(5)
C3 C1 S2 118.3(4)
C3 C2 S1 114.3(4)
N1 C3 C2 124.9(5)
N1 C3 C1 114.5(5)
C2 C3 C1 120.6(5)
O1 C4 N3 125.2(7)
O1 C4 N2 118.4(6)
N3 C4 N2 116.4(6)
C12 C11 C16 114.1(6)
C12 C11 B1 121.5(5)
C16 C11 B1 124.4(5)
C13 C12 C11 122.5(6)
C14 C13 C12 121.9(7)
C13 C14 C15 118.5(7)
C16 C15 C14 120.2(7)
C15 C16 C11 122.8(6)
C26 C21 C22 113.7(7)
C26 C21 B1 123.9(6)
C22 C21 B1 121.9(6)
C21 C22 C23 123.9(8)
C24 C23 C22 119.6(8)
C25 C24 C23 118.5(8)
C24 C25 C26 120.8(8)
C21 C26 C25 123.4(7)
C32 C31 C36 113.9(6)
C32 C31 B1 123.2(5)
C36 C31 B1 122.6(5)
C33 C32 C31 122.6(6)
C34 C33 C32 121.2(6)
C35 C34 C33 117.9(6)
C34 C35 C36 121.2(7)
C35 C36 C31 123.1(6)
C46 C41 C42 114.4(6)
C46 C41 B1 122.2(6)
C42 C41 B1 123.4(6)
C43 C42 C41 122.5(7)
C44 C43 C42 121.4(7)
C43 C44 C45 118.4(7)
C44 C45 C46 120.6(8)
C41 C46 C45 122.7(7)
C56 C51 C52 114.5(7)
C56 C51 B2 121.7(6)
C52 C51 B2 123.8(6)
C53 C52 C51 123.2(7)
C54 C53 C52 120.3(8)
C53 C54 C55 118.7(8)
C54 C55 C56 121.3(8)
C51 C56 C55 121.8(7)
C66 C61 C62 114.0(6)
C66 C61 B2 125.7(6)
C62 C61 B2 120.3(6)
C61 C62 C63 122.8(7)
C64 C63 C62 120.1(8)
C65 C64 C63 119.1(7)
C64 C65 C66 120.1(7)
C61 C66 C65 123.9(7)
C76 C71 C72 115.0(6)
C76 C71 B2 124.2(6)
C72 C71 B2 120.8(6)
C73 C72 C71 121.0(7)
C74 C73 C72 121.7(7)
C73 C74 C75 118.9(7)
C74 C75 C76 119.3(7)
C71 C76 C75 124.1(6)
C86 C81 C82 115.6(6)
C86 C81 B2 124.5(6)
C82 C81 B2 119.9(5)
C83 C82 C81 122.9(7)
C84 C83 C82 120.7(8)
C83 C84 C85 118.8(8)
C84 C85 C86 121.6(8)
C81 C86 C85 120.4(7)
C112 C111 C116 119.3(6)
C112 C111 P1 122.9(5)
C116 C111 P1 117.7(5)
C111 C112 C113 119.2(7)
C114 C113 C112 121.6(7)
C115 C114 C113 117.8(7)
C114 C115 C116 122.0(8)
C115 C116 C111 120.0(7)
C122 C121 C126 120.2(7)
C122 C121 P1 120.9(6)
C126 C121 P1 118.8(6)
C121 C122 C123 118.1(8)
C124 C123 C122 120.6(9)
C125 C124 C123 120.5(9)
C124 C125 C126 120.5(10)
C121 C126 C125 120.0(8)
C136 C131 C132 119.1(6)
C136 C131 P1 121.1(5)
C132 C131 P1 119.8(5)
C133 C132 C131 119.5(8)
C134 C133 C132 121.9(8)
C133 C134 C135 119.6(8)
C134 C135 C136 119.7(8)
C131 C136 C135 120.3(6)
C212 C211 C216 118.5(6)
C212 C211 P2 117.7(5)
C216 C211 P2 123.8(5)
C211 C212 C213 121.7(6)
C214 C213 C212 119.5(7)
C215 C214 C213 120.3(6)
C214 C215 C216 120.3(7)
C215 C216 C211 119.7(7)
C226 C221 C222 119.5(6)
C226 C221 P2 120.7(5)
C222 C221 P2 119.5(5)
C223 C222 C221 118.4(7)
C224 C223 C222 121.7(7)
C225 C224 C223 119.8(8)
C224 C225 C226 121.1(7)
C225 C226 C221 119.4(6)
C236 C231 C232 120.1(6)
C236 C231 P2 122.2(5)
C232 C231 P2 117.7(5)
C233 C232 C231 120.4(7)
C234 C233 C232 119.2(7)
C235 C234 C233 121.6(7)
C234 C235 C236 119.1(7)
C231 C236 C235 119.6(7)
C316 C311 C312 119.6(5)
C316 C311 P3 122.6(5)
C312 C311 P3 117.5(4)
C313 C312 C311 120.5(6)
C314 C313 C312 118.6(7)
C315 C314 C313 121.0(6)
C314 C315 C316 121.3(6)
C311 C316 C315 119.0(6)
C326 C321 C322 119.7(5)
C326 C321 P3 120.8(4)
C322 C321 P3 119.4(4)
C323 C322 C321 119.6(6)
C322 C323 C324 120.6(6)
C325 C324 C323 120.1(6)
C326 C325 C324 119.6(6)
C325 C326 C321 120.3(6)
C332 C331 C336 118.7(6)
C332 C331 P3 119.1(5)
C336 C331 P3 122.2(5)
C333 C332 C331 120.7(6)
C334 C333 C332 121.1(6)
C333 C334 C335 120.1(7)
C334 C335 C336 119.4(7)
C331 C336 C335 120.1(6)
C412 C411 C416 119.4(6)
C412 C411 P4 122.9(5)
C416 C411 P4 117.7(5)
C413 C412 C411 119.3(7)
C414 C413 C412 121.8(7)
C413 C414 C415 119.4(7)
C416 C415 C414 120.5(7)
C415 C416 C411 119.5(7)
C422 C421 C426 119.0(5)
C422 C421 P4 120.2(4)
C426 C421 P4 120.6(4)
C423 C422 C421 119.7(5)
C422 C423 C424 120.8(6)
C425 C424 C423 119.5(6)
C426 C425 C424 120.9(6)
C425 C426 C421 120.1(6)
C432 C431 C436 117.6(6)
C432 C431 P4 122.8(5)
C436 C431 P4 119.5(5)
C433 C432 C431 121.1(7)
C434 C433 C432 119.5(7)
C433 C434 C435 121.4(7)
C434 C435 C436 118.1(8)
C435 C436 C431 122.0(7)
Cl1 C91 Cl2 110.0(5)

loop_
_geom_bond_atom_site_label_1
_geom_bond_atom_site_label_2
_geom_bond_distance
Pt1 P2 2.2745(15)
Pt1 P1 2.2942(14)
Pt1 S1 2.3525(14)
Pt1 S2 2.3772(14)
Pt2 P4 2.2884(14)
Pt2 P3 2.3053(15)
Pt2 S2 2.3451(14)
Pt2 S1 2.3672(13)
S1 C2 1.827(6)
S2 C1 1.827(6)
P1 C131 1.817(6)
P1 C111 1.820(6)
P1 C121 1.833(6)
P2 C221 1.807(6)
P2 C211 1.809(5)
P2 C231 1.816(5)
P3 C321 1.809(6)
P3 C331 1.813(6)
P3 C311 1.819(5)
P4 C421 1.809(6)
P4 C411 1.812(6)
P4 C431 1.814(6)
O1 C4 1.236(8)
N1 C3 1.287(7)
N1 N2 1.379(6)
N2 C4 1.389(8)
N3 C4 1.328(8)
B1 C11 1.631(9)
B1 C21 1.648(9)
B1 C41 1.656(9)
B1 C31 1.660(8)
B2 C61 1.624(9)
B2 C71 1.625(9)
B2 C51 1.648(10)
B2 C81 1.672(10)
C1 C3 1.511(7)
C2 C3 1.484(8)
C11 C12 1.406(8)
C11 C16 1.419(8)
C12 C13 1.361(9)
C13 C14 1.347(9)
C14 C15 1.395(9)
C15 C16 1.359(9)
C21 C26 1.375(9)
C21 C22 1.375(9)
C22 C23 1.402(10)
C23 C24 1.359(11)
C24 C25 1.352(10)
C25 C26 1.391(9)
C31 C32 1.393(8)
C31 C36 1.402(8)
C32 C33 1.381(8)
C33 C34 1.376(9)
C34 C35 1.350(9)
C35 C36 1.378(8)
C41 C46 1.394(9)
C41 C42 1.396(8)
C42 C43 1.393(9)
C43 C44 1.358(11)
C44 C45 1.359(10)
C45 C46 1.404(9)
C51 C56 1.400(9)
C51 C52 1.412(9)
C52 C53 1.409(10)
C53 C54 1.363(11)
C54 C55 1.375(11)
C55 C56 1.418(10)
C61 C66 1.384(8)
C61 C62 1.387(9)
C62 C63 1.394(9)
C63 C64 1.378(10)
C64 C65 1.338(10)
C65 C66 1.391(8)
C71 C76 1.380(9)
C71 C72 1.412(8)
C72 C73 1.399(10)
C73 C74 1.355(11)
C74 C75 1.384(9)
C75 C76 1.388(8)
C81 C86 1.399(8)
C81 C82 1.414(9)
C82 C83 1.380(9)
C83 C84 1.354(10)
C84 C85 1.381(11)
C85 C86 1.410(10)
C111 C112 1.362(8)
C111 C116 1.381(9)
C112 C113 1.397(9)
C113 C114 1.364(11)
C114 C115 1.362(10)
C115 C116 1.364(9)
C121 C122 1.389(9)
C121 C126 1.393(10)
C122 C123 1.406(10)
C123 C124 1.402(13)
C124 C125 1.328(13)
C125 C126 1.404(10)
C131 C136 1.375(8)
C131 C132 1.401(8)
C132 C133 1.377(10)
C133 C134 1.367(12)
C134 C135 1.370(10)
C135 C136 1.419(9)
C211 C212 1.374(8)
C211 C216 1.399(8)
C212 C213 1.381(8)
C213 C214 1.379(9)
C214 C215 1.367(9)
C215 C216 1.398(8)
C221 C226 1.392(8)
C221 C222 1.409(8)
C222 C223 1.377(10)
C223 C224 1.363(10)
C224 C225 1.363(10)
C225 C226 1.379(9)
C231 C236 1.374(8)
C231 C232 1.392(8)
C232 C233 1.377(8)
C233 C234 1.376(10)
C234 C235 1.375(10)
C235 C236 1.404(8)
C311 C316 1.381(7)
C311 C312 1.412(8)
C312 C313 1.384(8)
C313 C314 1.380(9)
C314 C315 1.368(10)
C315 C316 1.383(8)
C321 C326 1.392(8)
C321 C322 1.400(7)
C322 C323 1.370(8)
C323 C324 1.394(9)
C324 C325 1.385(8)
C325 C326 1.383(8)
C331 C332 1.383(8)
C331 C336 1.394(8)
C332 C333 1.366(8)
C333 C334 1.362(9)
C334 C335 1.380(9)
C335 C336 1.398(9)
C411 C412 1.385(8)
C411 C416 1.389(8)
C412 C413 1.367(9)
C413 C414 1.345(10)
C414 C415 1.378(10)
C415 C416 1.371(9)
C421 C422 1.393(7)
C421 C426 1.395(7)
C422 C423 1.377(8)
C423 C424 1.378(8)
C424 C425 1.372(9)
C425 C426 1.367(8)
C431 C432 1.381(8)
C431 C436 1.390(9)
C432 C433 1.379(8)
C433 C434 1.365(11)
C434 C435 1.376(11)
C435 C436 1.380(8)
Cl1 C91 1.885(11)
Cl2 C91 1.950(10)

loop_
_platon_squeeze_void_nr
_platon_squeeze_void_average_x
_platon_squeeze_void_average_y
_platon_squeeze_void_average_z
_platon_squeeze_void_volume
_platon_squeeze_void_count_electrons
_platon_squeeze_void_content
1 0.500 0.000 0.500 487 231 ' '
2 0.207 0.825 0.522 20 5 ' '
3 0.793 0.175 0.478 20 4 ' '
